data_1514501
loop_
_publ_author_name
'Wang, Jun-Hao'
'Li, Mian'
'Li, Dan'

_publ_section_title
;
 A dynamic, luminescent and entangled MOF as a qualitative sensor for
 volatile organic solvents and a quantitative monitor for acetonitrile
 vapour
;
_journal_issue 4
_journal_name_full 'Chemical Science'
_journal_page_first 1793
_journal_paper_doi 10.1039/c3sc00016h
_journal_volume 4
_journal_year 2013
_chemical_formula_sum 'C22 H24 Cu3 N9 O'
_chemical_formula_weight 621.12
_chemical_name_systematic
;
?
;
_space_group_IT_number 2
_symmetry_cell_setting triclinic
_symmetry_space_group_name_Hall '-P 1'
_symmetry_space_group_name_H-M 'P -1'
_atom_sites_solution_hydrogens geom
_atom_sites_solution_primary direct
_atom_sites_solution_secondary difmap
_audit_creation_method SHELXL-97
_cell_angle_alpha 67.952(4)
_cell_angle_beta 87.743(3)
_cell_angle_gamma 69.803(3)
_cell_formula_units_Z 2
_cell_length_a 11.3700(4)
_cell_length_b 11.4274(5)
_cell_length_c 12.1912(6)
_cell_measurement_reflns_used 5347
_cell_measurement_temperature 100(2)
_cell_measurement_theta_max 29.3873
_cell_measurement_theta_min 2.7674
_cell_volume 1370.45(12)
_computing_structure_refinement 'SHELXL-97 (Sheldrick, 1997)'
_computing_structure_solution 'SHELXS-97 (Sheldrick, 1990)'
_diffrn_ambient_temperature 100(2)
_diffrn_measured_fraction_theta_full 0.998
_diffrn_measured_fraction_theta_max 0.998
_diffrn_radiation_monochromator graphite
_diffrn_radiation_source 'fine-focus sealed tube'
_diffrn_radiation_type MoK\a
_diffrn_radiation_wavelength 0.71073
_diffrn_reflns_av_R_equivalents 0.0263
_diffrn_reflns_av_sigmaI/netI 0.0399
_diffrn_reflns_limit_h_max 11
_diffrn_reflns_limit_h_min -13
_diffrn_reflns_limit_k_max 13
_diffrn_reflns_limit_k_min -13
_diffrn_reflns_limit_l_max 14
_diffrn_reflns_limit_l_min -14
_diffrn_reflns_number 9451
_diffrn_reflns_theta_full 25.00
_diffrn_reflns_theta_max 25.00
_diffrn_reflns_theta_min 2.77
_exptl_absorpt_coefficient_mu 2.337
_exptl_absorpt_correction_T_max 0.8535
_exptl_absorpt_correction_T_min 0.6521
_exptl_absorpt_correction_type multi-scan
_exptl_crystal_density_diffrn 1.505
_exptl_crystal_density_method 'not measured'
_exptl_crystal_F_000 628
_exptl_crystal_size_max 0.20
_exptl_crystal_size_mid 0.08
_exptl_crystal_size_min 0.07
_refine_diff_density_max 1.269
_refine_diff_density_min -1.093
_refine_diff_density_rms 0.128
_refine_ls_extinction_method none
_refine_ls_goodness_of_fit_ref 1.055
_refine_ls_hydrogen_treatment constr
_refine_ls_matrix_type full
_refine_ls_number_parameters 321
_refine_ls_number_reflns 4837
_refine_ls_number_restraints 360
_refine_ls_restrained_S_all 1.097
_refine_ls_R_factor_all 0.0689
_refine_ls_R_factor_gt 0.0570
_refine_ls_shift/su_max 0.001
_refine_ls_shift/su_mean 0.000
_refine_ls_structure_factor_coef Fsqd
_refine_ls_weighting_details 'calc w=1/[\s^2^(Fo^2^)+(0.1614P)^2^+0.0000P] where P=(Fo^2^+2Fc^2^)/3'
_refine_ls_weighting_scheme calc
_refine_ls_wR_factor_gt 0.1890
_refine_ls_wR_factor_ref 0.2077
_reflns_number_gt 4031
_reflns_number_total 4837
_reflns_threshold_expression >2sigma(I)
_cod_data_source_file c3sc00016h.txt
_cod_data_source_block Cu-MeCN-100K
_cod_original_cell_volume 1370.45(10)
_cod_original_sg_symbol_H-M p-1
_cod_database_code 1514501

loop_
_symmetry_equiv_pos_as_xyz
'x, y, z'
'-x, -y, -z'

loop_
_atom_site_label
_atom_site_type_symbol
_atom_site_fract_x
_atom_site_fract_y
_atom_site_fract_z
_atom_site_U_iso_or_equiv
_atom_site_adp_type
_atom_site_occupancy
_atom_site_symmetry_multiplicity
_atom_site_calc_flag
_atom_site_refinement_flags
Cu3 Cu 0.68489(4) 0.36753(4) -0.27502(4) 0.02769(12) Uani 1 1 d .
N1 N 1.2778(3) 0.2265(3) 0.9275(3) 0.0338(9) Uani 1 1 d .
C1 C 1.1074(6) 0.5040(5) 0.6507(5) 0.0723(18) Uani 1 1 d U
H1A H 1.0858 0.5855 0.6683 0.108 Uiso 1 1 calc R
H1B H 1.0338 0.5070 0.6090 0.108 Uiso 1 1 calc R
H1C H 1.1769 0.4996 0.6004 0.108 Uiso 1 1 calc R
Cu1 Cu 0.62899(4) -0.18390(4) 0.41948(4) 0.02520(11) Uani 1 1 d .
N2 N 1.2612(3) 0.3385(3) 0.8269(3) 0.0411(10) Uani 1 1 d .
H2 H 1.3170 0.3781 0.8047 0.049 Uiso 1 1 calc R
C2 C 1.1468(4) 0.3816(4) 0.7647(4) 0.0517(11) Uani 1 1 d U
O1 O 0.7020(7) 0.1664(8) 0.1318(7) 0.158(3) Uani 1 1 d .
Cu2 Cu 0.45180(4) 0.12349(4) 0.01006(4) 0.02824(12) Uani 1 1 d .
N3 N 0.8408(3) 0.2273(3) 0.6964(3) 0.0343(8) Uani 1 1 d .
C3 C 1.0866(4) 0.2943(4) 0.8307(4) 0.0476(11) Uani 1 1 d U
C4 C 1.1735(4) 0.1994(4) 0.9312(4) 0.0410(10) Uani 1 1 d U
N4 N 0.6304(3) 0.0901(3) 0.3590(4) 0.0517(11) Uani 1 1 d .
H4 H 0.6092 0.1094 0.2839 0.062 Uiso 1 1 calc R
N5 N 0.6537(3) -0.0318(3) 0.4494(3) 0.0316(8) Uani 1 1 d .
C5 C 1.1573(4) 0.0843(5) 1.0289(4) 0.0501(13) Uani 1 1 d U
H5A H 1.2310 0.0395 1.0882 0.075 Uiso 1 1 calc R
H5B H 1.1486 0.0200 0.9975 0.075 Uiso 1 1 calc R
H5C H 1.0816 0.1165 1.0661 0.075 Uiso 1 1 calc R
N6 N 0.5650(3) -0.0870(3) 0.2528(3) 0.0279(8) Uani 1 1 d .
C6 C 0.9603(4) 0.2992(5) 0.7978(5) 0.0539(11) Uani 1 1 d U
H6A H 0.9094 0.3940 0.7475 0.065 Uiso 1 1 calc R
H6B H 0.9189 0.2732 0.8715 0.065 Uiso 1 1 calc R
N7 N 0.5313(3) 0.2547(3) -0.0843(3) 0.0386(9) Uani 1 1 d .
C7 C 0.9573(4) 0.2122(4) 0.7335(4) 0.0459(10) Uani 1 1 d U
N8 N 0.6735(3) 0.5380(3) -0.3937(3) 0.0364(9) Uani 1 1 d .
C8 C 1.0649(4) 0.1204(4) 0.7141(5) 0.0513(10) Uani 1 1 d U
H8 H 1.1465 0.1119 0.7393 0.062 Uiso 1 1 calc R
C9 C 1.0493(5) 0.0426(5) 0.6574(5) 0.0627(12) Uani 1 1 d U
H9 H 1.1209 -0.0221 0.6438 0.075 Uiso 1 1 calc R
N9 N 0.0873(13) 0.6576(10) -0.1209(10) 0.218(6) Uani 1 1 d .
C10 C 0.9317(4) 0.0577(5) 0.6206(6) 0.0664(11) Uani 1 1 d U
H10 H 0.9209 0.0040 0.5810 0.080 Uiso 1 1 calc R
C11 C 0.8279(4) 0.1516(4) 0.6412(5) 0.0583(10) Uani 1 1 d U
C12 C 0.6914(4) 0.1780(5) 0.6043(6) 0.0686(11) Uani 1 1 d U
H12A H 0.6512 0.1432 0.6769 0.082 Uiso 1 1 calc R
H12B H 0.6463 0.2769 0.5667 0.082 Uiso 1 1 calc R
C13 C 0.6294(6) 0.3201(5) 0.3175(7) 0.103(2) Uani 1 1 d U
H13A H 0.7092 0.3207 0.2842 0.155 Uiso 1 1 calc R
H13B H 0.6049 0.3818 0.3595 0.155 Uiso 1 1 calc R
H13C H 0.5638 0.3496 0.2531 0.155 Uiso 1 1 calc R
C14 C 0.6454(4) 0.1787(4) 0.4036(5) 0.0642(11) Uani 1 1 d U
C15 C 0.6743(4) 0.1164(5) 0.5207(5) 0.0637(11) Uani 1 1 d U
C16 C 0.6794(4) -0.0164(4) 0.5469(5) 0.0523(9) Uani 1 1 d U
C17 C 0.7120(4) -0.1297(5) 0.6638(5) 0.0622(13) Uani 1 1 d U
H17A H 0.6935 -0.2050 0.6580 0.093 Uiso 1 1 calc R
H17B H 0.6623 -0.1004 0.7224 0.093 Uiso 1 1 calc R
H17C H 0.8019 -0.1592 0.6887 0.093 Uiso 1 1 calc R
C18 C 0.5227(3) -0.0144(3) 0.1585(3) 0.0228(8) Uani 1 1 d .
C19 C 0.5890(4) 0.3052(3) -0.1544(4) 0.0359(11) Uani 1 1 d .
C20 C 0.6596(3) 0.6416(4) -0.4671(4) 0.0310(10) Uani 1 1 d .
C21 C 0.215(3) 0.4552(10) 0.0665(10) 0.371(7) Uani 1 1 d U
H21A H 0.3054 0.4366 0.0782 0.557 Uiso 1 1 calc R
H21B H 0.2024 0.3784 0.0576 0.557 Uiso 1 1 calc R
H21C H 0.1749 0.4689 0.1356 0.557 Uiso 1 1 calc R
C22 C 0.158(3) 0.5771(10) -0.0408(10) 0.350(8) Uani 1 1 d U

loop_
_atom_site_aniso_label
_atom_site_aniso_U_11
_atom_site_aniso_U_22
_atom_site_aniso_U_33
_atom_site_aniso_U_23
_atom_site_aniso_U_13
_atom_site_aniso_U_12
Cu3 0.0374(2) 0.02020(17) 0.0289(2) -0.01038(15) 0.00940(18) -0.01384(16)
N1 0.0353(15) 0.0318(14) 0.0249(15) -0.0098(12) -0.0060(13) -0.0011(13)
C1 0.074(3) 0.055(3) 0.058(3) -0.018(2) -0.025(3) 0.012(3)
Cu1 0.0332(2) 0.02182(17) 0.0218(2) -0.00593(15) 0.00108(17) -0.01379(16)
N2 0.0497(19) 0.0314(15) 0.0329(18) -0.0124(13) -0.0091(15) -0.0023(15)
C2 0.0483(19) 0.0492(17) 0.0529(19) -0.0350(15) -0.0058(17) 0.0062(17)
O1 0.165(5) 0.193(5) 0.138(6) -0.050(4) 0.024(4) -0.106(4)
Cu2 0.0315(2) 0.02670(19) 0.0233(2) -0.00678(16) 0.00298(18) -0.00983(17)
N3 0.0415(15) 0.0315(12) 0.0442(17) -0.0233(12) 0.0195(14) -0.0218(12)
C3 0.0414(18) 0.0518(16) 0.0528(18) -0.0402(14) -0.0055(16) 0.0027(16)
C4 0.0333(16) 0.0476(15) 0.0498(18) -0.0354(14) 0.0073(15) -0.0056(14)
N4 0.069(2) 0.0291(13) 0.067(2) -0.0253(14) 0.0464(18) -0.0270(14)
N5 0.0373(14) 0.0316(12) 0.0413(17) -0.0224(12) 0.0182(13) -0.0228(11)
C5 0.0366(19) 0.065(2) 0.053(3) -0.029(2) 0.0069(18) -0.0167(18)
N6 0.0330(14) 0.0280(13) 0.0249(15) -0.0100(11) 0.0030(12) -0.0137(11)
C6 0.0409(17) 0.0611(16) 0.0696(19) -0.0499(14) -0.0011(16) -0.0020(15)
N7 0.0502(17) 0.0303(14) 0.0356(18) -0.0089(13) 0.0124(15) -0.0199(13)
C7 0.0396(16) 0.0511(14) 0.0676(18) -0.0441(13) 0.0181(15) -0.0183(13)
N8 0.0389(15) 0.0280(14) 0.0384(19) -0.0060(13) 0.0029(14) -0.0148(12)
C8 0.0419(17) 0.0568(15) 0.0752(19) -0.0466(14) 0.0202(16) -0.0191(15)
C9 0.0474(19) 0.0725(18) 0.105(2) -0.0681(17) 0.0312(18) -0.0291(16)
N9 0.298(12) 0.137(7) 0.151(7) -0.058(6) 0.105(8) -0.002(8)
C10 0.0502(17) 0.0804(17) 0.114(2) -0.0756(15) 0.0400(17) -0.0375(15)
C11 0.0442(15) 0.0719(15) 0.1034(19) -0.0677(14) 0.0373(15) -0.0386(13)
C12 0.0507(18) 0.0866(17) 0.121(2) -0.0816(16) 0.0369(18) -0.0435(15)
C13 0.101(3) 0.045(2) 0.184(5) -0.056(3) 0.097(3) -0.046(2)
C14 0.0534(17) 0.0625(16) 0.123(2) -0.0694(16) 0.0632(17) -0.0439(14)
C15 0.0454(17) 0.0814(17) 0.117(2) -0.0772(16) 0.0486(18) -0.0456(15)
C16 0.0358(15) 0.0802(15) 0.095(2) -0.0756(14) 0.0373(15) -0.0419(13)
C17 0.039(2) 0.105(2) 0.077(2) -0.069(2) 0.0163(19) -0.031(2)
C18 0.0225(14) 0.0264(13) 0.0247(17) -0.0102(12) 0.0029(13) -0.0147(12)
C19 0.050(2) 0.0179(15) 0.032(2) -0.0060(14) 0.0113(18) -0.0083(15)
C20 0.0322(16) 0.0317(16) 0.0308(19) -0.0099(14) -0.0016(15) -0.0155(14)
C21 0.749(17) 0.135(5) 0.125(5) -0.113(4) -0.028(10) 0.042(10)
C22 0.730(18) 0.099(5) 0.089(5) -0.068(4) 0.026(10) 0.043(10)

loop_
_atom_type_symbol
_atom_type_description
_atom_type_scat_dispersion_real
_atom_type_scat_dispersion_imag
_atom_type_scat_source
C C 0.0033 0.0016 'International Tables Vol C Tables 4.2.6.8 and 6.1.1.4'
H H 0.0000 0.0000 'International Tables Vol C Tables 4.2.6.8 and 6.1.1.4'
N N 0.0061 0.0033 'International Tables Vol C Tables 4.2.6.8 and 6.1.1.4'
O O 0.0106 0.0060 'International Tables Vol C Tables 4.2.6.8 and 6.1.1.4'
Cu Cu 0.3201 1.2651 'International Tables Vol C Tables 4.2.6.8 and 6.1.1.4'

loop_
_geom_angle_atom_site_label_1
_geom_angle_atom_site_label_2
_geom_angle_atom_site_label_3
_geom_angle
_geom_angle_site_symmetry_1
_geom_angle_site_symmetry_3
C19 Cu3 N8 136.02(15) . .
C19 Cu3 N3 118.10(14) . 1_554
N8 Cu3 N3 105.80(14) . 1_554
C4 N1 N2 106.5(3) . .
C4 N1 Cu2 134.5(3) . 1_656
N2 N1 Cu2 117.2(3) . 1_656
C2 C1 H1A 109.5 . .
C2 C1 H1B 109.5 . .
H1A C1 H1B 109.5 . .
C2 C1 H1C 109.5 . .
H1A C1 H1C 109.5 . .
H1B C1 H1C 109.5 . .
C20 Cu1 N6 136.02(17) 1_546 .
C20 Cu1 N5 125.74(16) 1_546 .
N6 Cu1 N5 98.21(13) . .
N1 N2 C2 111.3(4) . .
N1 N2 H2 124.3 . .
C2 N2 H2 124.3 . .
N2 C2 C3 106.3(4) . .
N2 C2 C1 120.9(5) . .
C3 C2 C1 132.8(5) . .
C18 Cu2 N7 123.70(15) . .
C18 Cu2 N1 135.16(15) . 1_454
N7 Cu2 N1 97.87(14) . 1_454
C18 Cu2 Cu2 69.54(12) . 2_655
N7 Cu2 Cu2 114.26(11) . 2_655
N1 Cu2 Cu2 110.65(11) 1_454 2_655
C11 N3 C7 119.4(4) . .
C11 N3 Cu3 120.6(3) . 1_556
C7 N3 Cu3 120.1(3) . 1_556
C2 C3 C4 105.2(4) . .
C2 C3 C6 126.2(4) . .
C4 C3 C6 128.6(4) . .
N1 C4 C3 110.6(4) . .
N1 C4 C5 121.8(4) . .
C3 C4 C5 127.6(4) . .
N5 N4 C14 109.0(4) . .
N5 N4 H4 125.5 . .
C14 N4 H4 125.5 . .
C16 N5 N4 106.0(3) . .
C16 N5 Cu1 133.5(3) . .
N4 N5 Cu1 120.2(3) . .
C4 C5 H5A 109.5 . .
C4 C5 H5B 109.5 . .
H5A C5 H5B 109.5 . .
C4 C5 H5C 109.5 . .
H5A C5 H5C 109.5 . .
H5B C5 H5C 109.5 . .
C18 N6 Cu1 170.4(3) . .
C3 C6 C7 116.3(4) . .
C3 C6 H6A 108.2 . .
C7 C6 H6A 108.2 . .
C3 C6 H6B 108.2 . .
C7 C6 H6B 108.2 . .
H6A C6 H6B 107.4 . .
C19 N7 Cu2 160.7(4) . .
N3 C7 C8 121.8(5) . .
N3 C7 C6 114.8(4) . .
C8 C7 C6 123.4(4) . .
C20 N8 Cu3 176.0(4) . .
C9 C8 C7 117.8(5) . .
C9 C8 H8 121.1 . .
C7 C8 H8 121.1 . .
C10 C9 C8 120.2(5) . .
C10 C9 H9 119.9 . .
C8 C9 H9 119.9 . .
C9 C10 C11 119.6(5) . .
C9 C10 H10 120.2 . .
C11 C10 H10 120.2 . .
N3 C11 C10 121.2(4) . .
N3 C11 C12 114.2(4) . .
C10 C11 C12 124.6(5) . .
C15 C12 C11 115.3(4) . .
C15 C12 H12A 108.4 . .
C11 C12 H12A 108.4 . .
C15 C12 H12B 108.4 . .
C11 C12 H12B 108.4 . .
H12A C12 H12B 107.5 . .
C14 C13 H13A 109.5 . .
C14 C13 H13B 109.5 . .
H13A C13 H13B 109.5 . .
C14 C13 H13C 109.5 . .
H13A C13 H13C 109.5 . .
H13B C13 H13C 109.5 . .
C15 C14 N4 109.2(4) . .
C15 C14 C13 132.4(6) . .
N4 C14 C13 118.4(6) . .
C14 C15 C16 104.7(5) . .
C14 C15 C12 126.6(5) . .
C16 C15 C12 128.7(5) . .
N5 C16 C15 111.1(4) . .
N5 C16 C17 121.4(4) . .
C15 C16 C17 127.4(5) . .
C16 C17 H17A 109.5 . .
C16 C17 H17B 109.5 . .
H17A C17 H17B 109.5 . .
C16 C17 H17C 109.5 . .
H17A C17 H17C 109.5 . .
H17B C17 H17C 109.5 . .
N6 C18 Cu2 172.4(3) . .
N7 C19 Cu3 172.0(4) . .
N8 C20 Cu1 176.0(4) . 1_564
C22 C21 H21A 109.5 . .
C22 C21 H21B 109.5 . .
H21A C21 H21B 109.5 . .
C22 C21 H21C 109.5 . .
H21A C21 H21C 109.5 . .
H21B C21 H21C 109.5 . .
N9 C22 C21 160(3) . .

loop_
_geom_bond_atom_site_label_1
_geom_bond_atom_site_label_2
_geom_bond_distance
_geom_bond_site_symmetry_2
Cu3 C19 1.866(4) .
Cu3 N8 1.905(3) .
Cu3 N3 2.059(3) 1_554
N1 C4 1.320(6) .
N1 N2 1.360(4) .
N1 Cu2 1.993(3) 1_656
C1 C2 1.499(7) .
C1 H1A 0.9800 .
C1 H1B 0.9800 .
C1 H1C 0.9800 .
Cu1 C20 1.871(4) 1_546
Cu1 N6 1.938(3) .
Cu1 N5 2.014(3) .
N2 C2 1.365(6) .
N2 H2 0.8800 .
C2 C3 1.392(7) .
Cu2 C18 1.872(3) .
Cu2 N7 1.986(4) .
Cu2 N1 1.993(3) 1_454
Cu2 Cu2 2.7550(9) 2_655
N3 C11 1.325(7) .
N3 C7 1.349(6) .
N3 Cu3 2.059(3) 1_556
C3 C4 1.418(6) .
C3 C6 1.482(7) .
C4 C5 1.468(6) .
N4 N5 1.357(4) .
N4 C14 1.374(7) .
N4 H4 0.8800 .
N5 C16 1.322(6) .
C5 H5A 0.9800 .
C5 H5B 0.9800 .
C5 H5C 0.9800 .
N6 C18 1.137(4) .
C6 C7 1.489(7) .
C6 H6A 0.9900 .
C6 H6B 0.9900 .
N7 C19 1.158(6) .
C7 C8 1.389(6) .
N8 C20 1.146(5) .
C8 C9 1.372(8) .
C8 H8 0.9500 .
C9 C10 1.359(7) .
C9 H9 0.9500 .
N9 C22 1.15(2) .
C10 C11 1.382(7) .
C10 H10 0.9500 .
C11 C12 1.527(7) .
C12 C15 1.489(8) .
C12 H12A 0.9900 .
C12 H12B 0.9900 .
C13 C14 1.512(7) .
C13 H13A 0.9800 .
C13 H13B 0.9800 .
C13 H13C 0.9800 .
C14 C15 1.329(8) .
C15 C16 1.409(7) .
C16 C17 1.474(7) .
C17 H17A 0.9800 .
C17 H17B 0.9800 .
C17 H17C 0.9800 .
C20 Cu1 1.871(4) 1_564
C21 C22 1.465(15) .
C21 H21A 0.9800 .
C21 H21B 0.9800 .
C21 H21C 0.9800 .
